data_8101272
loop_
_publ_author_name
'Spannenberg, Anke'
'Zippel, Thorsten'
'Burlakov, Vladimir V.'
'Rosenthal, Uwe'

_publ_section_title
;
Crystal structure of di(bis(cyclopentadienyl)titanocene) carbonate, 
C~42~H~40~O~6~Ti~4~
;
_journal_issue 3
_journal_name_full 'Zeitschrift f\"ur Kristallographie - New Crystal Structures'
_journal_page_first 367
_journal_page_last 368
_journal_volume 215
_journal_year 2000
_chemical_formula_sum 'C42 H40 O6 Ti4'
_chemical_formula_weight 832.34
_space_group_IT_number 14
_symmetry_cell_setting monoclinic
_symmetry_space_group_name_Hall '-P 2yn'
_symmetry_space_group_name_H-M 'P 1 21/n 1'
_cell_angle_alpha 90.00
_cell_angle_beta 96.52(3)
_cell_angle_gamma 90.00
_cell_formula_units_Z 4
_cell_length_a 19.522(4)
_cell_length_b 7.891(2)
_cell_length_c 25.100(5)
_cell_measurement_temperature 293(2)
_cell_volume 3841.6(15)
_diffrn_ambient_temperature 293(2)
_exptl_crystal_density_diffrn 1.439
_refine_ls_R_factor_obs 0.0353
_refine_ls_wR_factor_obs 0.0655
_cod_depositor_comments
;
The following automatic conversions were performed:
'_symmetry_cell_setting' value 'MONOCLINIC' changed to 'monoclinic'
according to '/home/saulius/struct/CIF-dictionaries/cif_core.dic'
dictionary named 'cif_core.dic' version 2.4.1 from 2010-06-29.

Automatic conversion script
Id: cif_fix_enum 1527 2010-12-29 10:47:43Z saulius 
;
_cod_original_sg_symbol_H-M 'P 21/n'
_cod_database_code 8101272

loop_
_symmetry_equiv_pos_as_xyz
'x, y, z'
'-x+1/2, y+1/2, -z+1/2'
'-x, -y, -z'
'x-1/2, -y-1/2, z-1/2'

loop_
_atom_site_aniso_label
_atom_site_aniso_U_11
_atom_site_aniso_U_22
_atom_site_aniso_U_33
_atom_site_aniso_U_23
_atom_site_aniso_U_13
_atom_site_aniso_U_12
C1 0.031(2) 0.033(2) 0.037(2) 0.001(2) 0.003(2) -0.002(2)
C2 0.050(2) 0.058(3) 0.054(2) -0.005(2) 0.022(2) -0.023(2)
C3 0.039(2) 0.065(3) 0.073(3) 0.004(2) 0.002(2) -0.017(2)
C4 0.086(3) 0.078(4) 0.054(3) -0.023(2) 0.014(3) -0.044(3)
C5 0.065(3) 0.031(3) 0.127(4) -0.019(3) 0.039(3) -0.008(2)
C6 0.054(3) 0.050(3) 0.081(3) 0.024(2) -0.006(2) -0.021(2)
C7 0.066(3) 0.048(3) 0.064(3) 0.014(2) 0.012(2) -0.015(2)
C8 0.069(3) 0.035(3) 0.085(3) 0.020(2) 0.028(2) 0.020(2)
C9 0.058(3) 0.074(3) 0.070(3) 0.034(3) -0.016(2) -0.014(2)
C10 0.111(4) 0.064(3) 0.040(2) 0.007(2) 0.012(3) 0.011(3)
C11 0.056(3) 0.083(4) 0.059(3) 0.030(2) 0.021(2) 0.011(2)
C12 0.036(2) 0.032(2) 0.046(2) 0.002(2) 0.007(2) -0.002(2)
C13 0.070(3) 0.075(4) 0.070(3) 0.005(3) -0.013(3) 0.033(3)
C14 0.039(2) 0.065(4) 0.136(5) -0.005(3) 0.014(3) 0.009(2)
C15 0.089(4) 0.106(5) 0.085(4) 0.019(3) 0.044(3) 0.047(3)
C16 0.070(4) 0.077(4) 0.097(4) -0.043(3) -0.012(3) 0.036(3)
C17 0.058(3) 0.034(3) 0.131(5) 0.009(3) 0.013(3) 0.010(2)
C18 0.067(3) 0.041(3) 0.129(4) -0.022(3) 0.010(3) -0.012(2)
C19 0.079(4) 0.050(3) 0.093(4) -0.018(3) 0.001(3) 0.014(2)
C20 0.072(3) 0.097(5) 0.079(3) -0.048(3) 0.015(3) -0.007(3)
C21 0.150(6) 0.079(4) 0.055(3) -0.021(3) -0.003(3) -0.004(4)
C22 0.084(4) 0.067(4) 0.111(4) -0.039(3) -0.035(3) 0.017(3)
C23 0.053(2) 0.047(3) 0.059(2) 0.005(2) -0.005(2) 0.013(2)
C24 0.086(3) 0.052(3) 0.038(2) 0.015(2) 0.003(2) 0.018(2)
C25 0.063(3) 0.042(3) 0.094(3) 0.032(2) 0.028(3) 0.007(2)
C26 0.073(3) 0.029(3) 0.087(3) 0.006(2) -0.017(3) -0.005(2)
C27 0.082(3) 0.038(3) 0.056(3) -0.002(2) 0.002(2) 0.010(2)
C28 0.046(2) 0.052(3) 0.066(3) 0.026(2) 0.002(2) -0.011(2)
C29 0.078(3) 0.073(4) 0.045(2) 0.007(2) 0.024(2) -0.019(3)
C30 0.053(3) 0.072(4) 0.136(5) 0.028(3) 0.045(3) 0.011(2)
C31 0.047(3) 0.091(4) 0.106(4) 0.048(3) -0.024(3) -0.025(3)
C32 0.074(3) 0.056(3) 0.068(3) 0.001(2) 0.009(2) -0.025(3)
C33 0.057(3) 0.065(3) 0.077(3) 0.002(2) -0.001(2) -0.022(2)
C34 0.063(3) 0.049(3) 0.055(2) 0.005(2) 0.020(2) -0.016(2)
C35 0.052(3) 0.032(3) 0.098(3) 0.005(2) -0.003(2) -0.003(2)
C36 0.083(3) 0.046(3) 0.111(4) -0.024(3) 0.068(3) -0.021(2)
C37 0.132(5) 0.072(4) 0.045(2) -0.007(2) 0.010(3) -0.047(3)
C38 0.054(3) 0.063(4) 0.126(4) -0.036(3) 0.014(3) 0.017(3)
C39 0.099(4) 0.086(4) 0.074(3) -0.008(3) 0.042(3) 0.031(3)
C40 0.061(4) 0.088(5) 0.169(6) -0.021(5) 0.062(4) 0.007(3)
C41 0.057(3) 0.097(5) 0.157(6) -0.034(4) -0.010(4) 0.035(4)
C42 0.091(4) 0.059(4) 0.144(5) 0.015(3) 0.034(4) 0.040(3)
O1 0.060(2) 0.073(2) 0.073(2) -0.0062(15) 0.0143(14) -0.0038(14)
O2 0.073(2) 0.067(2) 0.063(2) 0.0000(14) 0.0061(15) -0.0002(15)
O3 0.0373(12) 0.0316(15) 0.0304(11) -0.0039(9) 0.0071(9) 0.0013(9)
O4 0.081(2) 0.070(2) 0.074(2) 0.004(2) 0.005(2) -0.011(2)
O5 0.0385(12) 0.0351(15) 0.0376(12) 0.0089(10) 0.0090(10) -0.0025(10)
O6 0.069(2) 0.081(2) 0.093(2) 0.023(2) 0.011(2) -0.004(2)
Ti1 0.0329(3) 0.0305(4) 0.0370(3) -0.0018(3) 0.0084(3) -0.0018(3)
Ti2 0.0401(4) 0.0314(4) 0.0480(4) 0.0022(3) 0.0052(3) 0.0011(3)
Ti3 0.0388(4) 0.0332(4) 0.0357(3) 0.0044(3) 0.0028(3) 0.0007(3)
Ti4 0.0377(4) 0.0394(4) 0.0464(4) 0.0004(3) 0.0093(3) 0.0012(3)

loop_
_atom_site_label
_atom_site_type_symbol
_atom_site_fract_x
_atom_site_fract_y
_atom_site_fract_z
_atom_site_U_iso_or_equiv
_atom_site_thermal_displace_type
_atom_site_occupancy
_atom_site_calc_flag
_atom_site_refinement_flags
_atom_site_disorder_group
C1 C 0.7408(2) 0.2708(4) 0.41695(12) 0.0337(8) Uani 1 d . .
C2 C 0.5676(2) 0.0682(5) 0.37495(15) 0.0527(10) Uani 1 d . .
H2 H 0.5481(2) 0.1172(5) 0.40340(15) 0.063 Uiso 1 calc R .
C3 C 0.5436(2) 0.0830(5) 0.3218(2) 0.0593(11) Uani 1 d . .
H3 H 0.5052(2) 0.1450(5) 0.3079(2) 0.071 Uiso 1 calc R .
C4 C 0.5858(2) -0.0096(6) 0.2925(2) 0.0721(13) Uani 1 d . .
H4 H 0.5804(2) -0.0225(6) 0.2554(2) 0.086 Uiso 1 calc R .
C5 C 0.6377(2) -0.0801(5) 0.3277(2) 0.0723(13) Uani 1 d . .
H5 H 0.6738(2) -0.1471(5) 0.3186(2) 0.087 Uiso 1 calc R .
C6 C 0.6260(2) -0.0325(5) 0.3789(2) 0.0625(12) Uani 1 d . .
H6 H 0.6527(2) -0.0630(5) 0.4105(2) 0.075 Uiso 1 calc R .
C7 C 0.6989(2) 0.4710(5) 0.30142(15) 0.0587(11) Uani 1 d . .
H7 H 0.7272(2) 0.5379(5) 0.32517(15) 0.070 Uiso 1 calc R .
C8 C 0.6271(2) 0.4814(5) 0.2924(2) 0.0619(11) Uani 1 d . .
H8 H 0.5989(2) 0.5554(5) 0.3088(2) 0.074 Uiso 1 calc R .
C9 C 0.6060(2) 0.3590(6) 0.2540(2) 0.0691(13) Uani 1 d . .
H9 H 0.5608(2) 0.3364(6) 0.2399(2) 0.083 Uiso 1 calc R .
C10 C 0.6647(3) 0.2764(6) 0.24042(15) 0.0715(13) Uani 1 d . .
H10 H 0.6655(3) 0.1888(6) 0.21573(15) 0.086 Uiso 1 calc R .
C11 C 0.7206(2) 0.3462(6) 0.2695(2) 0.0648(12) Uani 1 d . .
H11 H 0.7662(2) 0.3143(6) 0.2680(2) 0.078 Uiso 1 calc R .
C12 C 0.7415(2) 0.5284(4) 0.57289(13) 0.0376(8) Uani 1 d . .
C13 C 0.9166(2) 0.2719(6) 0.6852(2) 0.0734(13) Uani 1 d . .
H13 H 0.9301(2) 0.2656(6) 0.7218(2) 0.088 Uiso 1 calc R .
C14 C 0.9500(2) 0.3612(6) 0.6487(2) 0.0799(14) Uani 1 d . .
H14 H 0.9893(2) 0.4277(6) 0.6561(2) 0.096 Uiso 1 calc R .
C15 C 0.9148(3) 0.3333(7) 0.5997(2) 0.091(2) Uani 1 d . .
H15 H 0.9263(3) 0.3768(7) 0.5675(2) 0.109 Uiso 1 calc R .
C16 C 0.8598(3) 0.2313(7) 0.6055(2) 0.083(2) Uani 1 d . .
H16 H 0.8275(3) 0.1935(7) 0.5779(2) 0.099 Uiso 1 calc R .
C17 C 0.8601(2) 0.1942(5) 0.6585(2) 0.0740(13) Uani 1 d . .
H17 H 0.8280(2) 0.1283(5) 0.6737(2) 0.089 Uiso 1 calc R .
C18 C 0.8679(2) 0.7536(6) 0.6885(2) 0.0792(14) Uani 1 d . .
H18 H 0.8923(2) 0.8285(6) 0.6692(2) 0.095 Uiso 1 calc R .
C19 C 0.7961(2) 0.7389(6) 0.6853(2) 0.0747(13) Uani 1 d . .
H19 H 0.7640(2) 0.8028(6) 0.6636(2) 0.090 Uiso 1 calc R .
C20 C 0.7821(3) 0.6141(8) 0.7196(2) 0.0824(15) Uani 1 d . .
H20 H 0.7383(3) 0.5778(8) 0.7255(2) 0.099 Uiso 1 calc R .
C21 C 0.8429(4) 0.5500(7) 0.7442(2) 0.096(2) Uani 1 d . .
H21 H 0.8475(4) 0.4627(7) 0.7693(2) 0.115 Uiso 1 calc R .
C22 C 0.8956(3) 0.6373(7) 0.7254(2) 0.091(2) Uani 1 d . .
H22 H 0.9423(3) 0.6206(7) 0.7359(2) 0.109 Uiso 1 calc R .
C23 C 0.9241(2) -0.1106(5) 0.45323(14) 0.0541(10) Uani 1 d . .
H23 H 0.9718(2) -0.1031(5) 0.45998(14) 0.065 Uiso 1 calc R .
C24 C 0.8774(2) -0.0671(5) 0.48837(14) 0.0588(11) Uani 1 d . .
H24 H 0.8881(2) -0.0248(5) 0.52291(14) 0.071 Uiso 1 calc R .
C25 C 0.8111(2) -0.0981(5) 0.4625(2) 0.0649(12) Uani 1 d . .
H25 H 0.7699(2) -0.0795(5) 0.4769(2) 0.078 Uiso 1 calc R .
C26 C 0.8179(2) -0.1612(5) 0.4121(2) 0.0652(12) Uani 1 d . .
H26 H 0.7819(2) -0.1937(5) 0.3867(2) 0.078 Uiso 1 calc R .
C27 C 0.8870(2) -0.1678(5) 0.4057(2) 0.0591(11) Uani 1 d . .
H27 H 0.9057(2) -0.2040(5) 0.3752(2) 0.071 Uiso 1 calc R .
C28 C 0.8842(2) 0.3687(5) 0.3659(2) 0.0548(10) Uani 1 d . .
H28 H 0.8479(2) 0.4392(5) 0.3528(2) 0.066 Uiso 1 calc R .
C29 C 0.9074(2) 0.2299(6) 0.33976(15) 0.0642(12) Uani 1 d . .
H29 H 0.8898(2) 0.1909(6) 0.30599(15) 0.077 Uiso 1 calc R .
C30 C 0.9609(2) 0.1600(6) 0.3724(2) 0.085(2) Uani 1 d . .
H30 H 0.9862(2) 0.0650(6) 0.3647(2) 0.101 Uiso 1 calc R .
C31 C 0.9707(2) 0.2553(7) 0.4188(2) 0.084(2) Uani 1 d . .
H31 H 1.0036(2) 0.2352(7) 0.4480(2) 0.100 Uiso 1 calc R .
C32 C 0.9234(2) 0.3853(6) 0.4144(2) 0.0657(11) Uani 1 d . .
H32 H 0.9189(2) 0.4693(6) 0.4398(2) 0.079 Uiso 1 calc R .
C33 C 0.5597(2) 0.1377(5) 0.5582(2) 0.0670(12) Uani 1 d . .
H33 H 0.5119(2) 0.1446(5) 0.5515(2) 0.080 Uiso 1 calc R .
C34 C 0.5964(2) 0.0951(5) 0.60628(15) 0.0546(10) Uani 1 d . .
H34 H 0.5780(2) 0.0694(5) 0.63790(15) 0.066 Uiso 1 calc R .
C35 C 0.6656(2) 0.0972(5) 0.5992(2) 0.0615(11) Uani 1 d . .
H35 H 0.7021(2) 0.0722(5) 0.6252(2) 0.074 Uiso 1 calc R .
C36 C 0.6710(3) 0.1434(5) 0.5463(2) 0.0755(14) Uani 1 d . .
H36 H 0.7115(3) 0.1552(5) 0.5304(2) 0.091 Uiso 1 calc R .
C37 C 0.6048(3) 0.1682(6) 0.5221(2) 0.083(2) Uani 1 d . .
H37 H 0.5930(3) 0.2006(6) 0.4866(2) 0.100 Uiso 1 calc R .
C38 C 0.6058(2) 0.6305(7) 0.6368(2) 0.0806(14) Uani 1 d . .
H38 H 0.6426(2) 0.7015(7) 0.6481(2) 0.097 Uiso 1 calc R .
C39 C 0.5834(3) 0.4931(8) 0.6652(2) 0.0839(15) Uani 1 d . .
H39 H 0.6023(3) 0.4558(8) 0.6988(2) 0.101 Uiso 1 calc R .
C40 C 0.5284(3) 0.4237(8) 0.6342(3) 0.102(2) Uani 1 d . .
H40 H 0.5034(3) 0.3299(8) 0.6434(3) 0.123 Uiso 1 calc R .
C41 C 0.5160(3) 0.5129(9) 0.5880(3) 0.105(2) Uani 1 d . .
H41 H 0.4813(3) 0.4909(9) 0.5603(3) 0.126 Uiso 1 calc R .
C42 C 0.5638(3) 0.6421(7) 0.5894(3) 0.096(2) Uani 1 d . .
H42 H 0.5669(3) 0.7228(7) 0.5627(3) 0.116 Uiso 1 calc R .
O1 O 0.67772(13) 0.3353(3) 0.40887(10) 0.0681(8) Uani 1 d . .
O2 O 0.79183(13) 0.2812(3) 0.45650(10) 0.0678(8) Uani 1 d . .
O3 O 0.75594(10) 0.1731(3) 0.37660(7) 0.0329(5) Uani 1 d . .
O4 O 0.68614(15) 0.5278(4) 0.53659(10) 0.0754(8) Uani 1 d . .
O5 O 0.73297(10) 0.4368(3) 0.61613(8) 0.0367(5) Uani 1 d . .
O6 O 0.80318(14) 0.5964(4) 0.57453(11) 0.0806(9) Uani 1 d . .
Ti1 Ti 0.65469(3) 0.21577(7) 0.33289(2) 0.0332(2) Uani 1 d . .
Ti2 Ti 0.83821(3) 0.48597(8) 0.65077(2) 0.0398(2) Uani 1 d . .
Ti3 Ti 0.85901(3) 0.12645(8) 0.41541(2) 0.0360(2) Uani 1 d . .
Ti4 Ti 0.62640(3) 0.38128(8) 0.58799(2) 0.0408(2) Uani 1 d . .

loop_
_geom_bond_atom_site_label_1
_geom_bond_atom_site_label_2
_geom_bond_distance
_geom_bond_site_symmetry_2
_geom_bond_publ_flag
C1 O2 1.327(3) . ?
C1 O1 1.327(4) . ?
C1 O3 1.332(3) . ?
C1 Ti3 2.578(3) . ?
C1 Ti1 2.581(3) . ?
C2 C3 1.368(5) . ?
C2 C6 1.384(5) . ?
C2 Ti1 2.402(3) . ?
C3 C4 1.376(5) . ?
C3 Ti1 2.396(3) . ?
C4 C5 1.384(6) . ?
C4 Ti1 2.385(4) . ?
C5 C6 1.382(5) . ?
C5 Ti1 2.359(4) . ?
C6 Ti1 2.373(4) . ?
C7 C11 1.366(5) . ?
C7 C8 1.397(5) . ?
C7 Ti1 2.362(4) . ?
C8 C9 1.394(5) . ?
C8 Ti1 2.365(4) . ?
C9 C10 1.393(6) . ?
C9 Ti1 2.382(4) . ?
C10 C11 1.359(5) . ?
C10 Ti1 2.399(4) . ?
C11 Ti1 2.389(4) . ?
C12 O6 1.315(4) . ?
C12 O4 1.332(4) . ?
C12 O5 1.330(4) . ?
C12 Ti2 2.581(3) . ?
C12 Ti4 2.594(3) . ?
C13 C17 1.368(6) . ?
C13 C14 1.378(6) . ?
C13 Ti2 2.374(4) . ?
C14 C15 1.356(6) . ?
C14 Ti2 2.401(4) . ?
C15 C16 1.363(7) . ?
C15 Ti2 2.400(4) . ?
C16 C17 1.362(6) . ?
C16 Ti2 2.370(4) . ?
C17 Ti2 2.346(4) . ?
C18 C22 1.371(6) . ?
C18 C19 1.398(6) . ?
C18 Ti2 2.360(4) . ?
C19 C20 1.357(6) . ?
C19 Ti2 2.360(4) . ?
C20 C21 1.371(6) . ?
C20 Ti2 2.375(4) . ?
C21 C22 1.365(7) . ?
C21 Ti2 2.391(4) . ?
C22 Ti2 2.390(4) . ?
C23 C24 1.381(5) . ?
C23 C27 1.398(5) . ?
C23 Ti3 2.396(3) . ?
C24 C25 1.402(5) . ?
C24 Ti3 2.380(3) . ?
C25 C26 1.381(5) . ?
C25 Ti3 2.380(4) . ?
C26 C27 1.377(5) . ?
C26 Ti3 2.406(4) . ?
C27 Ti3 2.404(4) . ?
C28 C32 1.368(5) . ?
C28 C29 1.380(5) . ?
C28 Ti3 2.361(3) . ?
C29 C30 1.369(6) . ?
C29 Ti3 2.360(4) . ?
C30 C31 1.382(6) . ?
C30 Ti3 2.383(4) . ?
C31 C32 1.377(6) . ?
C31 Ti3 2.399(4) . ?
C32 Ti3 2.400(4) . ?
C33 C37 1.355(5) . ?
C33 C34 1.374(5) . ?
C33 Ti4 2.394(4) . ?
C34 C35 1.383(5) . ?
C34 Ti4 2.391(4) . ?
C35 C36 1.393(5) . ?
C35 Ti4 2.375(4) . ?
C36 C37 1.379(6) . ?
C36 Ti4 2.363(4) . ?
C37 Ti4 2.363(4) . ?
C38 C42 1.371(6) . ?
C38 C39 1.394(6) . ?
C38 Ti4 2.376(4) . ?
C39 C40 1.367(7) . ?
C39 Ti4 2.368(4) . ?
C40 C41 1.354(7) . ?
C40 Ti4 2.372(4) . ?
C41 C42 1.380(7) . ?
C41 Ti4 2.393(5) . ?
C42 Ti4 2.396(5) . ?
O1 Ti1 2.129(3) . ?
O2 Ti3 2.140(3) . ?
O3 Ti3 2.165(2) . ?
O3 Ti1 2.175(2) . ?
O4 Ti4 2.169(3) . ?
O5 Ti4 2.165(2) . ?
O5 Ti2 2.173(2) . ?
O6 Ti2 2.143(3) . ?
